data_7107664
loop_
_publ_author_name
'Fei Wang'
'Yan-Xi Tan'
'Hui Yang'
'Yao Kang'
'Jian Zhang'

_publ_section_title
;
 Open diamondoid amino-functionalized MOFs for CO2 capture
;
_journal_name_full Chem.Commun.
_journal_page_first 4842
_journal_paper_doi 10.1039/c2cc31211e
_journal_volume 48
_journal_year 2012
_chemical_formula_moiety 'C12.5 H12 N4 O4.5 Zn'
_chemical_formula_sum 'C12.5 H12 N4 O4.5 Zn'
_chemical_formula_weight 355.64
_chemical_name_systematic
;
?
;
_space_group_IT_number 70
_symmetry_cell_setting orthorhombic
_symmetry_space_group_name_Hall '-F 2uv 2vw'
_symmetry_space_group_name_H-M 'F d d d :2'
_atom_sites_solution_hydrogens geom
_atom_sites_solution_primary direct
_atom_sites_solution_secondary difmap
_audit_creation_method SHELXL-97
_cell_angle_alpha 90.00
_cell_angle_beta 90.00
_cell_angle_gamma 90.00
_cell_formula_units_Z 16
_cell_length_a 12.7743(8)
_cell_length_b 22.1735(15)
_cell_length_c 24.5295(17)
_cell_measurement_reflns_used 3815
_cell_measurement_temperature 293(2)
_cell_measurement_theta_max 27.4662
_cell_measurement_theta_min 2.0177
_cell_volume 6948.0(8)
_computing_cell_refinement 'Bruker XSCANS'
_computing_data_collection 'Bruker XSCANS'
_computing_data_reduction 'Bruker SHELXTL'
_computing_structure_refinement 'SHELXL-97 (Sheldrick, 1997)'
_computing_structure_solution 'SHELXS-97 (Sheldrick, 1990)'
_diffrn_ambient_temperature 293(2)
_diffrn_detector_area_resol_mean 28.5714
_diffrn_measured_fraction_theta_full 0.995
_diffrn_measured_fraction_theta_max 0.995
_diffrn_measurement_device_type 'Saturn724+ (2x2 bin mode)'
_diffrn_measurement_method CCD_Profile_fitting
_diffrn_radiation_monochromator graphite
_diffrn_radiation_source 'fine-focus sealed tube'
_diffrn_radiation_type MoK\a
_diffrn_radiation_wavelength 0.71073
_diffrn_reflns_av_R_equivalents 0.0354
_diffrn_reflns_av_sigmaI/netI 0.0259
_diffrn_reflns_limit_h_max 15
_diffrn_reflns_limit_h_min -14
_diffrn_reflns_limit_k_max 26
_diffrn_reflns_limit_k_min -26
_diffrn_reflns_limit_l_max 29
_diffrn_reflns_limit_l_min -29
_diffrn_reflns_number 10449
_diffrn_reflns_theta_full 24.98
_diffrn_reflns_theta_max 24.98
_diffrn_reflns_theta_min 2.02
_exptl_absorpt_coefficient_mu 1.431
_exptl_absorpt_correction_T_max 0.7629
_exptl_absorpt_correction_T_min 0.6735
_exptl_absorpt_correction_type multi-scan
_exptl_absorpt_process_details 'SADABS (Sheldrick, 1996)'
_exptl_crystal_colour colourless
_exptl_crystal_density_diffrn 1.360
_exptl_crystal_density_method 'not measured'
_exptl_crystal_description prism
_exptl_crystal_F_000 2752
_exptl_crystal_size_max 0.30
_exptl_crystal_size_mid 0.20
_exptl_crystal_size_min 0.20
_refine_diff_density_max 0.541
_refine_diff_density_min -0.513
_refine_diff_density_rms 0.081
_refine_ls_extinction_method none
_refine_ls_goodness_of_fit_ref 1.124
_refine_ls_hydrogen_treatment constr
_refine_ls_matrix_type full
_refine_ls_number_parameters 96
_refine_ls_number_reflns 1530
_refine_ls_number_restraints 0
_refine_ls_restrained_S_all 1.124
_refine_ls_R_factor_all 0.0374
_refine_ls_R_factor_gt 0.0330
_refine_ls_shift/su_max 0.000
_refine_ls_shift/su_mean 0.000
_refine_ls_structure_factor_coef Fsqd
_refine_ls_weighting_details 'calc w=1/[\s^2^(Fo^2^)+(0.0642P)^2^+3.3913P] where P=(Fo^2^+2Fc^2^)/3'
_refine_ls_weighting_scheme calc
_refine_ls_wR_factor_gt 0.1002
_refine_ls_wR_factor_ref 0.1023
_reflns_number_gt 1338
_reflns_number_total 1530
_reflns_threshold_expression >2sigma(I)
_cod_data_source_file c2cc31211e.txt
_cod_data_source_block 2a
_cod_original_sg_symbol_H-M Fddd
_cod_database_code 7107664

loop_
_symmetry_equiv_pos_as_xyz
'x, y, z'
'-x+3/4, -y+3/4, z'
'-x+3/4, y, -z+3/4'
'x, -y+3/4, -z+3/4'
'x, y+1/2, z+1/2'
'-x+3/4, -y+5/4, z+1/2'
'-x+3/4, y+1/2, -z+5/4'
'x, -y+5/4, -z+5/4'
'x+1/2, y, z+1/2'
'-x+5/4, -y+3/4, z+1/2'
'-x+5/4, y, -z+5/4'
'x+1/2, -y+3/4, -z+5/4'
'x+1/2, y+1/2, z'
'-x+5/4, -y+5/4, z'
'-x+5/4, y+1/2, -z+3/4'
'x+1/2, -y+5/4, -z+3/4'
'-x, -y, -z'
'x-3/4, y-3/4, -z'
'x-3/4, -y, z-3/4'
'-x, y-3/4, z-3/4'
'-x, -y+1/2, -z+1/2'
'x-3/4, y-1/4, -z+1/2'
'x-3/4, -y+1/2, z-1/4'
'-x, y-1/4, z-1/4'
'-x+1/2, -y, -z+1/2'
'x-1/4, y-3/4, -z+1/2'
'x-1/4, -y, z-1/4'
'-x+1/2, y-3/4, z-1/4'
'-x+1/2, -y+1/2, -z'
'x-1/4, y-1/4, -z'
'x-1/4, -y+1/2, z-3/4'
'-x+1/2, y-1/4, z-3/4'

loop_
_atom_site_label
_atom_site_type_symbol
_atom_site_fract_x
_atom_site_fract_y
_atom_site_fract_z
_atom_site_U_iso_or_equiv
_atom_site_adp_type
_atom_site_occupancy
_atom_site_symmetry_multiplicity
_atom_site_calc_flag
_atom_site_refinement_flags
Zn1 Zn 0.8750 0.084145(16) 0.3750 0.0217(2) Uani 1 2 d S
O2 O 0.72911(15) -0.12877(7) 0.57177(7) 0.0290(4) Uani 1 1 d .
O1 O 0.57625(17) -0.08481(9) 0.56102(8) 0.0497(6) Uani 1 1 d .
C6 C 0.6702(2) -0.09030(11) 0.54915(10) 0.0307(6) Uani 1 1 d .
C5 C 0.8609(2) -0.01054(13) 0.45684(11) 0.0359(7) Uani 1 1 d .
H5A H 0.9328 -0.0080 0.4515 0.043 Uiso 1 1 calc R
C1 C 0.69373(19) 0.01827(11) 0.43058(10) 0.0309(6) Uani 1 1 d .
C2 C 0.6514(2) -0.01843(13) 0.47203(11) 0.0366(7) Uani 1 1 d .
H2A H 0.5793 -0.0203 0.4770 0.044 Uiso 1 1 calc R
C3 C 0.7167(2) -0.05127(11) 0.50490(10) 0.0303(6) Uani 1 1 d .
C4 C 0.8248(2) -0.04760(12) 0.49693(10) 0.0361(6) Uani 1 1 d .
H4A H 0.8708 -0.0698 0.5184 0.043 Uiso 1 1 calc R
N1 N 0.79751(15) 0.02295(9) 0.42412(8) 0.0273(5) Uani 1 1 d .
N2 N 0.63013(17) 0.04853(14) 0.39650(10) 0.0508(8) Uani 1 1 d .
H2C H 0.6563 0.0705 0.3710 0.061 Uiso 1 1 calc R
H2D H 0.5633 0.0459 0.4002 0.061 Uiso 1 1 calc R

loop_
_atom_site_aniso_label
_atom_site_aniso_U_11
_atom_site_aniso_U_22
_atom_site_aniso_U_33
_atom_site_aniso_U_23
_atom_site_aniso_U_13
_atom_site_aniso_U_12
Zn1 0.0237(3) 0.0235(3) 0.0178(3) 0.000 -0.00097(13) 0.000
O2 0.0308(11) 0.0336(10) 0.0227(9) 0.0083(7) 0.0019(8) -0.0005(7)
O1 0.0318(12) 0.0627(15) 0.0544(13) 0.0253(10) 0.0163(11) 0.0074(9)
C6 0.0310(16) 0.0343(15) 0.0268(13) 0.0054(11) 0.0051(12) -0.0010(11)
C5 0.0250(14) 0.0441(17) 0.0387(15) 0.0145(12) 0.0024(11) 0.0028(11)
C1 0.0266(14) 0.0340(14) 0.0323(13) 0.0075(11) 0.0042(11) 0.0042(10)
C2 0.0249(14) 0.0466(17) 0.0381(15) 0.0149(12) 0.0068(12) 0.0042(12)
C3 0.0299(15) 0.0322(14) 0.0288(13) 0.0068(10) 0.0047(11) 0.0022(11)
C4 0.0288(16) 0.0447(16) 0.0349(14) 0.0146(12) 0.0007(12) 0.0045(12)
N1 0.0240(12) 0.0320(11) 0.0259(10) 0.0073(9) 0.0020(8) 0.0024(8)
N2 0.0263(14) 0.0708(19) 0.0553(16) 0.0395(15) 0.0061(11) 0.0087(11)

loop_
_atom_type_symbol
_atom_type_description
_atom_type_scat_dispersion_real
_atom_type_scat_dispersion_imag
_atom_type_scat_source
C C 0.0033 0.0016 'International Tables Vol C Tables 4.2.6.8 and 6.1.1.4'
H H 0.0000 0.0000 'International Tables Vol C Tables 4.2.6.8 and 6.1.1.4'
N N 0.0061 0.0033 'International Tables Vol C Tables 4.2.6.8 and 6.1.1.4'
O O 0.0106 0.0060 'International Tables Vol C Tables 4.2.6.8 and 6.1.1.4'
Zn Zn 0.2839 1.4301 'International Tables Vol C Tables 4.2.6.8 and 6.1.1.4'

loop_
_geom_angle_atom_site_label_1
_geom_angle_atom_site_label_2
_geom_angle_atom_site_label_3
_geom_angle
_geom_angle_site_symmetry_1
_geom_angle_site_symmetry_3
O2 Zn1 O2 132.38(10) 18_666 28_665
O2 Zn1 N1 101.77(8) 18_666 .
O2 Zn1 N1 109.02(7) 28_665 .
O2 Zn1 N1 109.02(7) 18_666 3_655
O2 Zn1 N1 101.77(8) 28_665 3_655
N1 Zn1 N1 97.94(11) . 3_655
O2 Zn1 O1 57.50(7) 18_666 18_666
O2 Zn1 O1 87.07(7) 28_665 18_666
N1 Zn1 O1 89.23(8) . 18_666
N1 Zn1 O1 166.01(7) 3_655 18_666
O2 Zn1 O1 87.07(7) 18_666 28_665
O2 Zn1 O1 57.50(7) 28_665 28_665
N1 Zn1 O1 166.01(7) . 28_665
N1 Zn1 O1 89.23(8) 3_655 28_665
O1 Zn1 O1 86.42(11) 18_666 28_665
O2 Zn1 C6 29.07(8) 18_666 18_666
O2 Zn1 C6 110.34(8) 28_665 18_666
N1 Zn1 C6 96.52(8) . 18_666
N1 Zn1 C6 137.95(8) 3_655 18_666
O1 Zn1 C6 28.43(8) 18_666 18_666
O1 Zn1 C6 85.92(8) 28_665 18_666
O2 Zn1 C6 110.34(8) 18_666 28_665
O2 Zn1 C6 29.07(8) 28_665 28_665
N1 Zn1 C6 137.95(8) . 28_665
N1 Zn1 C6 96.52(8) 3_655 28_665
O1 Zn1 C6 85.92(8) 18_666 28_665
O1 Zn1 C6 28.43(8) 28_665 28_665
C6 Zn1 C6 98.61(11) 18_666 28_665
C6 O2 Zn1 99.48(16) . 30_556
C6 O1 Zn1 80.42(14) . 30_556
O1 C6 O2 122.6(2) . .
O1 C6 C3 119.5(2) . .
O2 C6 C3 117.8(2) . .
O1 C6 Zn1 71.14(13) . 30_556
O2 C6 Zn1 51.45(12) . 30_556
C3 C6 Zn1 169.29(19) . 30_556
N1 C5 C4 123.7(3) . .
N1 C5 H5A 118.2 . .
C4 C5 H5A 118.2 . .
N1 C1 N2 119.1(2) . .
N1 C1 C2 120.6(2) . .
N2 C1 C2 120.3(2) . .
C3 C2 C1 119.9(3) . .
C3 C2 H2A 120.1 . .
C1 C2 H2A 120.1 . .
C2 C3 C4 119.2(2) . .
C2 C3 C6 119.2(2) . .
C4 C3 C6 121.5(2) . .
C5 C4 C3 118.0(2) . .
C5 C4 H4A 121.0 . .
C3 C4 H4A 121.0 . .
C1 N1 C5 118.5(2) . .
C1 N1 Zn1 126.44(16) . .
C5 N1 Zn1 114.67(17) . .
C1 N2 H2C 120.0 . .
C1 N2 H2D 120.0 . .
H2C N2 H2D 120.0 . .

loop_
_geom_bond_atom_site_label_1
_geom_bond_atom_site_label_2
_geom_bond_distance
_geom_bond_site_symmetry_2
Zn1 O2 2.0371(17) 18_666
Zn1 O2 2.0371(17) 28_665
Zn1 N1 2.067(2) .
Zn1 N1 2.0671(19) 3_655
Zn1 O1 2.4658(19) 18_666
Zn1 O1 2.4658(19) 28_665
Zn1 C6 2.569(2) 18_666
Zn1 C6 2.569(2) 28_665
O2 C6 1.266(3) .
O2 Zn1 2.0371(17) 30_556
O1 C6 1.241(4) .
O1 Zn1 2.4658(19) 30_556
C6 C3 1.510(3) .
C6 Zn1 2.569(2) 30_556
C5 N1 1.360(3) .
C5 C4 1.362(4) .
C5 H5A 0.9300 .
C1 N1 1.339(3) .
C1 N2 1.345(3) .
C1 C2 1.410(3) .
C2 C3 1.369(4) .
C2 H2A 0.9300 .
C3 C4 1.398(4) .
C4 H4A 0.9300 .
N2 H2C 0.8600 .
N2 H2D 0.8600 .
